data_8106928
loop_
_publ_author_name
'Mabkhot, Yahia N.'
'Barakat, Assem'
'Al-Showiman, Salim S.'
'Frey, Wolfgang'
'Uzzaman, Shams'
'Ghabbour, Hazem A.'

_publ_section_title
;
 Crystal structure of
 diethyl-3-methyl-4-phenylthieno[2,3-b]thiophene-2,5-dicarboxylate,
 C19H18O4S2
;
_journal_issue 2
_journal_name_full 'Zeitschrift f\"ur Kristallographie - New Crystal Structures'
_journal_page_first 521
_journal_page_last 523
_journal_paper_doi 10.1515/ncrs-2015-0174
_journal_volume 231
_journal_year 2016
_chemical_formula_moiety 'C19 H17.75 O4.13 S2'
_chemical_formula_sum 'C19 H17.75 O4.13 S2'
_chemical_formula_weight 376.20
_chemical_name_systematic
; 
 'Compound Y11' 
;
_space_group_IT_number 14
_space_group_name_Hall '-P 2yn'
_space_group_name_H-M_alt 'P 1 21/n 1'
_symmetry_cell_setting monoclinic
_symmetry_space_group_name_Hall '-P 2yn'
_symmetry_space_group_name_H-M 'P 1 21/n 1'
_atom_sites_solution_hydrogens geom
_atom_sites_solution_primary direct
_atom_sites_solution_secondary difmap
_cell_angle_alpha 90.00
_cell_angle_beta 92.681(4)
_cell_angle_gamma 90.00
_cell_formula_units_Z 4
_cell_length_a 7.1921(6)
_cell_length_b 18.6304(14)
_cell_length_c 13.3739(11)
_cell_measurement_reflns_used 2809
_cell_measurement_temperature 100(2)
_cell_measurement_theta_max 28.33
_cell_measurement_theta_min 1.88
_cell_volume 1790.0(2)
_computing_cell_refinement 'Bruker APEXII Software Suite, 2008'
_computing_data_collection 'Bruker APEXII Software Suite, 2008'
_computing_data_reduction 'Bruker APEXII Software Suite, 2008'
_computing_molecular_graphics 'SHELXTL-plus, XP (Sheldrick, 1991)'
_computing_structure_refinement 'SHELXL-97 (Sheldrick, 1997)'
_computing_structure_solution 'SHELXS-97 (Sheldrick, 1990)'
_diffrn_ambient_temperature 100(2)
_diffrn_measured_fraction_theta_full 0.996
_diffrn_measured_fraction_theta_max 0.996
_diffrn_measurement_device_type 'Bruker Kappa APEXII Duo'
_diffrn_measurement_method 'Omega + Phi Scans'
_diffrn_radiation_monochromator Triumph
_diffrn_radiation_source 'fine-focus sealed tube'
_diffrn_radiation_type MoK\a
_diffrn_radiation_wavelength 0.71073
_diffrn_reflns_av_R_equivalents 0.0647
_diffrn_reflns_av_sigmaI/netI 0.0843
_diffrn_reflns_limit_h_max 9
_diffrn_reflns_limit_h_min -9
_diffrn_reflns_limit_k_max 21
_diffrn_reflns_limit_k_min -24
_diffrn_reflns_limit_l_max 15
_diffrn_reflns_limit_l_min -17
_diffrn_reflns_number 16128
_diffrn_reflns_theta_full 28.33
_diffrn_reflns_theta_max 28.33
_diffrn_reflns_theta_min 1.88
_diffrn_standards_decay_% 0
_diffrn_standards_interval_count 0
_diffrn_standards_number 0
_exptl_absorpt_coefficient_mu 0.319
_exptl_absorpt_correction_T_max 0.9959
_exptl_absorpt_correction_T_min 0.9197
_exptl_absorpt_correction_type numerical
_exptl_absorpt_process_details 'SADABS (Bruker, 2008)'
_exptl_crystal_colour colourless
_exptl_crystal_density_diffrn 1.396
_exptl_crystal_density_method 'not measured'
_exptl_crystal_description prism
_exptl_crystal_F_000 787
_exptl_crystal_size_max 0.49
_exptl_crystal_size_mid 0.15
_exptl_crystal_size_min 0.11
_refine_diff_density_max 0.414
_refine_diff_density_min -0.335
_refine_diff_density_rms 0.075
_refine_ls_extinction_coef 0.0010(3)
_refine_ls_extinction_expression Fc^*^=kFc[1+0.001xFc^2^\l^3^/sin(2\q)]^-1/4^
_refine_ls_extinction_method SHELXL
_refine_ls_goodness_of_fit_ref 1.016
_refine_ls_hydrogen_treatment mixed
_refine_ls_matrix_type full
_refine_ls_number_parameters 311
_refine_ls_number_reflns 4455
_refine_ls_number_restraints 8
_refine_ls_restrained_S_all 1.016
_refine_ls_R_factor_all 0.0990
_refine_ls_R_factor_gt 0.0478
_refine_ls_shift/su_max 0.002
_refine_ls_shift/su_mean 0.000
_refine_ls_structure_factor_coef Fsqd
_refine_ls_weighting_details 'calc w=1/[\s^2^(Fo^2^)+(0.0310P)^2^+0.0000P] where P=(Fo^2^+2Fc^2^)/3'
_refine_ls_weighting_scheme calc
_refine_ls_wR_factor_gt 0.0819
_refine_ls_wR_factor_ref 0.0913
_reflns_number_gt 2809
_reflns_number_total 4455
_reflns_threshold_expression >2sigma(I)
_cod_data_source_file suppl_ncrs-2015-0174_suppl.cif
_cod_data_source_block bak17
_cod_original_sg_symbol_H-M 'P 21/n'
_cod_database_code 8106928

loop_
_symmetry_equiv_pos_as_xyz
'x, y, z'
'-x+1/2, y+1/2, -z+1/2'
'-x, -y, -z'
'x-1/2, -y-1/2, z-1/2'

loop_
_atom_site_label
_atom_site_type_symbol
_atom_site_fract_x
_atom_site_fract_y
_atom_site_fract_z
_atom_site_U_iso_or_equiv
_atom_site_adp_type
_atom_site_occupancy
_atom_site_symmetry_multiplicity
_atom_site_calc_flag
_atom_site_refinement_flags
_atom_site_disorder_assembly
_atom_site_disorder_group
S1 S 0.28487(7) 1.05569(3) 1.06346(4) 0.01667(14) Uani 1 1 d . . .
O1 O 0.2209(2) 0.91872(8) 1.28196(11) 0.0253(4) Uani 1 1 d . . .
C1 C 0.2400(3) 0.97373(10) 1.12131(16) 0.0146(5) Uani 1 1 d . . .
S2 S 0.26054(8) 1.04872(3) 0.82988(4) 0.01738(14) Uani 1 1 d . . .
O2 O 0.2822(2) 1.03710(7) 1.26938(11) 0.0206(4) Uani 1 1 d . . .
C2 C 0.2049(3) 0.91838(11) 1.05464(16) 0.0162(5) Uani 1 1 d . D .
O3 O 0.2296(2) 1.00775(8) 0.61769(12) 0.0264(4) Uani 1 1 d . . .
C3 C 0.2152(3) 0.94317(11) 0.95359(15) 0.0136(4) Uani 1 1 d . . .
O4 O 0.1773(2) 0.88993(8) 0.64215(11) 0.0227(4) Uani 1 1 d . . .
C4 C 0.2538(3) 1.01596(10) 0.94871(15) 0.0135(4) Uani 1 1 d . . .
C5 C 0.1946(3) 0.91198(10) 0.85588(16) 0.0146(5) Uani 1 1 d . . .
C6 C 0.2144(3) 0.96296(10) 0.78269(16) 0.0144(5) Uani 1 1 d . . .
C7 C 0.1545(4) 0.84275(13) 1.0831(2) 0.0265(6) Uani 1 1 d D . .
H7A H 0.058(4) 0.8227(15) 1.032(2) 0.038(8) Uiso 0.88 1 d P A 1
H7B H 0.275(4) 0.8184(17) 1.093(2) 0.035(10) Uiso 0.88 1 d P B 1
H7C H 0.112(4) 0.8418(16) 1.154(2) 0.037(9) Uiso 0.88 1 d P C 1
O5 O 0.0290(16) 0.8132(7) 1.1185(11) 0.031(3) Uani 0.13 1 d PDU D 2
H7D H 0.23(3) 0.804(8) 1.057(16) 0.037 Uiso 0.13 1 d PD E 2
C8 C 0.1615(3) 0.83373(11) 0.83866(15) 0.0169(5) Uani 1 1 d . . .
C9 C 0.3074(4) 0.78561(12) 0.85015(18) 0.0258(6) Uani 1 1 d . . .
H9 H 0.435(3) 0.8053(11) 0.8639(15) 0.023(6) Uiso 1 1 d . . .
C10 C 0.2754(4) 0.71185(13) 0.84042(19) 0.0316(6) Uani 1 1 d . . .
H10 H 0.377(4) 0.6812(14) 0.8476(19) 0.050(8) Uiso 1 1 d . . .
C11 C 0.0967(4) 0.68709(13) 0.82068(18) 0.0292(6) Uani 1 1 d . . .
H11 H 0.076(3) 0.6374(12) 0.8148(16) 0.026(6) Uiso 1 1 d . . .
C12 C -0.0480(4) 0.73479(12) 0.80665(18) 0.0267(6) Uani 1 1 d . . .
H12 H -0.173(4) 0.7169(13) 0.7930(18) 0.041(8) Uiso 1 1 d . . .
C13 C -0.0163(3) 0.80805(12) 0.81549(17) 0.0214(5) Uani 1 1 d . . .
H13 H -0.123(3) 0.8415(12) 0.8064(16) 0.027(6) Uiso 1 1 d . . .
C14 C 0.2456(3) 0.97125(11) 1.23066(16) 0.0171(5) Uani 1 1 d . . .
C15 C 0.2938(4) 1.04217(13) 1.37857(17) 0.0223(5) Uani 1 1 d . . .
H15A H 0.175(3) 1.0246(11) 1.4059(16) 0.028(7) Uiso 1 1 d . . .
H15B H 0.397(3) 1.0155(10) 1.4013(14) 0.010(5) Uiso 1 1 d . . .
C16 C 0.3236(4) 1.12014(14) 1.4034(2) 0.0289(6) Uani 1 1 d . . .
H16A H 0.222(4) 1.1513(13) 1.3809(18) 0.042(8) Uiso 1 1 d . . .
H16B H 0.336(4) 1.1266(13) 1.473(2) 0.046(8) Uiso 1 1 d . . .
H16C H 0.440(3) 1.1400(12) 1.3701(18) 0.037(7) Uiso 1 1 d . . .
C17 C 0.2085(3) 0.95719(12) 0.67298(17) 0.0189(5) Uani 1 1 d . . .
C18 C 0.1747(4) 0.87610(13) 0.53448(17) 0.0250(6) Uani 1 1 d . . .
H18A H 0.060(3) 0.8994(10) 0.5011(15) 0.016(6) Uiso 1 1 d . . .
H18B H 0.292(3) 0.8993(11) 0.5054(16) 0.024(6) Uiso 1 1 d . . .
C19 C 0.1728(4) 0.79585(15) 0.5246(2) 0.0323(6) Uani 1 1 d . . .
H19A H 0.065(4) 0.7741(13) 0.5535(18) 0.036(7) Uiso 1 1 d . . .
H19B H 0.175(3) 0.7803(14) 0.455(2) 0.047(8) Uiso 1 1 d . . .
H19C H 0.282(4) 0.7706(15) 0.562(2) 0.059(9) Uiso 1 1 d . . .

loop_
_atom_site_aniso_label
_atom_site_aniso_U_11
_atom_site_aniso_U_22
_atom_site_aniso_U_33
_atom_site_aniso_U_23
_atom_site_aniso_U_13
_atom_site_aniso_U_12
S1 0.0166(3) 0.0158(3) 0.0176(3) -0.0039(2) 0.0007(2) -0.0015(2)
O1 0.0370(10) 0.0214(8) 0.0175(9) 0.0011(7) 0.0000(7) 0.0065(7)
C1 0.0129(11) 0.0161(10) 0.0149(12) -0.0011(9) 0.0005(9) 0.0039(9)
S2 0.0195(3) 0.0155(3) 0.0174(3) 0.0013(2) 0.0042(2) -0.0016(2)
O2 0.0250(9) 0.0226(9) 0.0139(9) -0.0045(7) -0.0011(7) 0.0018(7)
C2 0.0170(12) 0.0169(10) 0.0146(12) -0.0006(9) 0.0004(9) 0.0052(9)
O3 0.0352(11) 0.0253(9) 0.0188(10) 0.0050(7) 0.0039(7) -0.0029(8)
C3 0.0103(10) 0.0164(10) 0.0140(12) -0.0003(9) 0.0005(8) 0.0028(9)
O4 0.0318(10) 0.0241(8) 0.0122(9) -0.0044(7) 0.0027(7) -0.0044(7)
C4 0.0108(11) 0.0162(10) 0.0134(12) -0.0009(9) 0.0007(8) 0.0002(8)
C5 0.0130(12) 0.0162(10) 0.0148(12) -0.0004(9) 0.0003(9) 0.0016(9)
C6 0.0135(11) 0.0176(11) 0.0122(12) -0.0033(9) 0.0009(8) -0.0014(9)
C7 0.0398(18) 0.0197(12) 0.0198(16) 0.0011(11) 0.0008(13) -0.0017(12)
O5 0.026(6) 0.031(6) 0.036(7) -0.003(6) 0.011(6) 0.001(6)
C8 0.0270(13) 0.0146(10) 0.0090(12) -0.0020(9) 0.0020(9) 0.0005(10)
C9 0.0284(15) 0.0225(12) 0.0256(15) -0.0039(11) -0.0074(11) 0.0031(11)
C10 0.0433(18) 0.0225(13) 0.0281(16) -0.0046(11) -0.0091(12) 0.0122(13)
C11 0.0544(19) 0.0155(12) 0.0183(14) -0.0054(10) 0.0078(12) -0.0023(12)
C12 0.0354(16) 0.0256(13) 0.0202(14) -0.0090(11) 0.0124(11) -0.0084(12)
C13 0.0235(14) 0.0201(12) 0.0210(14) -0.0056(10) 0.0058(10) -0.0022(11)
C14 0.0140(12) 0.0207(11) 0.0163(13) -0.0035(10) -0.0009(9) 0.0049(9)
C15 0.0220(14) 0.0315(14) 0.0132(13) -0.0060(10) -0.0005(10) 0.0039(12)
C16 0.0279(16) 0.0359(15) 0.0225(16) -0.0136(12) -0.0016(12) 0.0001(13)
C17 0.0117(12) 0.0253(12) 0.0196(13) -0.0003(10) 0.0010(9) 0.0012(10)
C18 0.0269(15) 0.0362(14) 0.0119(14) -0.0064(11) 0.0020(10) 0.0008(12)
C19 0.0318(17) 0.0396(16) 0.0262(17) -0.0159(13) 0.0075(13) -0.0053(13)

loop_
_atom_type_symbol
_atom_type_description
_atom_type_scat_dispersion_real
_atom_type_scat_dispersion_imag
_atom_type_scat_source
C C 0.0033 0.0016 'International Tables Vol C Tables 4.2.6.8 and 6.1.1.4'
H H 0.0000 0.0000 'International Tables Vol C Tables 4.2.6.8 and 6.1.1.4'
O O 0.0106 0.0060 'International Tables Vol C Tables 4.2.6.8 and 6.1.1.4'
S S 0.1246 0.1234 'International Tables Vol C Tables 4.2.6.8 and 6.1.1.4'

loop_
_geom_angle_atom_site_label_1
_geom_angle_atom_site_label_2
_geom_angle_atom_site_label_3
_geom_angle
_geom_angle_site_symmetry_1
_geom_angle_site_symmetry_3
C4 S1 C1 90.00(10) . .
C2 C1 C14 128.24(19) . .
C2 C1 S1 113.51(16) . .
C14 C1 S1 118.25(15) . .
C4 S2 C6 89.78(10) . .
C14 O2 C15 116.25(17) . .
C1 C2 C3 110.66(19) . .
C1 C2 C7 125.1(2) . .
C3 C2 C7 124.2(2) . .
C4 C3 C5 111.51(18) . .
C4 C3 C2 112.26(18) . .
C5 C3 C2 136.23(19) . .
C17 O4 C18 117.63(18) . .
C3 C4 S2 114.11(16) . .
C3 C4 S1 113.54(15) . .
S2 C4 S1 132.35(12) . .
C6 C5 C3 111.06(18) . .
C6 C5 C8 125.81(19) . .
C3 C5 C8 123.10(18) . .
C5 C6 C17 131.34(19) . .
C5 C6 S2 113.53(16) . .
C17 C6 S2 115.10(15) . .
O5 C7 C2 137.5(7) . .
O5 C7 H7A 65.4(16) . .
C2 C7 H7A 109.8(16) . .
O5 C7 H7B 115(2) . .
C2 C7 H7B 104.1(19) . .
H7A C7 H7B 119(2) . .
O5 C7 H7C 48.9(16) . .
C2 C7 H7C 109.8(17) . .
H7A C7 H7C 113(2) . .
H7B C7 H7C 100(2) . .
O5 C7 H7D 105(10) . .
C2 C7 H7D 117(10) . .
H7A C7 H7D 83(10) . .
H7B C7 H7D 37(10) . .
H7C C7 H7D 121(10) . .
C7 O5 H7A 50.9(14) . .
C7 O5 H7C 56(2) . .
H7A O5 H7C 106(2) . .
C9 C8 C13 119.2(2) . .
C9 C8 C5 120.1(2) . .
C13 C8 C5 120.64(19) . .
C8 C9 C10 120.4(2) . .
C8 C9 H9 117.9(12) . .
C10 C9 H9 121.7(12) . .
C11 C10 C9 119.6(2) . .
C11 C10 H10 122.4(16) . .
C9 C10 H10 117.9(17) . .
C12 C11 C10 120.2(2) . .
C12 C11 H11 120.4(14) . .
C10 C11 H11 119.4(14) . .
C11 C12 C13 120.3(2) . .
C11 C12 H12 119.6(15) . .
C13 C12 H12 120.1(15) . .
C8 C13 C12 120.3(2) . .
C8 C13 H13 120.7(13) . .
C12 C13 H13 119.0(13) . .
O1 C14 O2 123.1(2) . .
O1 C14 C1 126.4(2) . .
O2 C14 C1 110.50(18) . .
O2 C15 C16 106.5(2) . .
O2 C15 H15A 109.5(13) . .
C16 C15 H15A 110.6(13) . .
O2 C15 H15B 107.4(12) . .
C16 C15 H15B 109.8(12) . .
H15A C15 H15B 112.9(18) . .
C15 C16 H16A 114.3(15) . .
C15 C16 H16B 110.4(16) . .
H16A C16 H16B 105(2) . .
C15 C16 H16C 111.1(13) . .
H16A C16 H16C 106(2) . .
H16B C16 H16C 110(2) . .
O3 C17 O4 124.4(2) . .
O3 C17 C6 123.6(2) . .
O4 C17 C6 111.93(18) . .
O4 C18 C19 105.2(2) . .
O4 C18 H18A 109.3(12) . .
C19 C18 H18A 112.5(11) . .
O4 C18 H18B 108.8(12) . .
C19 C18 H18B 112.7(12) . .
H18A C18 H18B 108.3(17) . .
C18 C19 H19A 112.7(14) . .
C18 C19 H19B 112.2(15) . .
H19A C19 H19B 108(2) . .
C18 C19 H19C 114.1(16) . .
H19A C19 H19C 103(2) . .
H19B C19 H19C 107(2) . .

loop_
_geom_bond_atom_site_label_1
_geom_bond_atom_site_label_2
_geom_bond_distance
_geom_bond_site_symmetry_2
S1 C4 1.709(2) .
S1 C1 1.749(2) .
O1 C14 1.213(2) .
C1 C2 1.379(3) .
C1 C14 1.462(3) .
S2 C4 1.705(2) .
S2 C6 1.744(2) .
O2 C14 1.353(2) .
O2 C15 1.462(3) .
C2 C3 1.433(3) .
C2 C7 1.508(3) .
O3 C17 1.211(2) .
C3 C4 1.386(3) .
C3 C5 1.432(3) .
O4 C17 1.335(2) .
O4 C18 1.462(3) .
C5 C6 1.376(3) .
C5 C8 1.493(3) .
C6 C17 1.470(3) .
C7 O5 1.176(8) .
C7 H7A 1.02(3) .
C7 H7B 0.98(3) .
C7 H7C 1.02(3) .
C7 H7D 0.98(2) .
O5 H7A 1.19(3) .
O5 H7C 0.92(3) .
C8 C9 1.383(3) .
C8 C13 1.387(3) .
C9 C10 1.398(3) .
C9 H9 1.00(2) .
C10 C11 1.379(4) .
C10 H10 0.93(3) .
C11 C12 1.374(3) .
C11 H11 0.94(2) .
C12 C13 1.388(3) .
C12 H12 0.97(3) .
C13 H13 0.99(2) .
C15 C16 1.503(3) .
C15 H15A 1.00(2) .
C15 H15B 0.93(2) .
C16 H16A 0.97(3) .
C16 H16B 0.94(3) .
C16 H16C 1.03(3) .
C18 C19 1.501(3) .
C18 H18A 1.02(2) .
C18 H18B 1.04(2) .
C19 H19A 0.97(3) .
C19 H19B 0.98(3) .
C19 H19C 1.03(3) .

loop_
_geom_torsion_atom_site_label_1
_geom_torsion_atom_site_label_2
_geom_torsion_atom_site_label_3
_geom_torsion_atom_site_label_4
_geom_torsion
_geom_torsion_site_symmetry_1
_geom_torsion_site_symmetry_2
_geom_torsion_site_symmetry_3
_geom_torsion_site_symmetry_4
C4 S1 C1 C2 0.68(17) . . . .
C4 S1 C1 C14 -179.98(16) . . . .
C14 C1 C2 C3 -179.10(19) . . . .
S1 C1 C2 C3 0.2(2) . . . .
C14 C1 C2 C7 3.3(4) . . . .
S1 C1 C2 C7 -177.44(19) . . . .
C1 C2 C3 C4 -1.2(2) . . . .
C7 C2 C3 C4 176.4(2) . . . .
C1 C2 C3 C5 179.3(2) . . . .
C7 C2 C3 C5 -3.0(4) . . . .
C5 C3 C4 S2 1.5(2) . . . .
C2 C3 C4 S2 -178.12(14) . . . .
C5 C3 C4 S1 -178.65(14) . . . .
C2 C3 C4 S1 1.7(2) . . . .
C6 S2 C4 C3 -0.93(16) . . . .
C6 S2 C4 S1 179.24(17) . . . .
C1 S1 C4 C3 -1.38(16) . . . .
C1 S1 C4 S2 178.45(16) . . . .
C4 C3 C5 C6 -1.4(2) . . . .
C2 C3 C5 C6 178.1(2) . . . .
C4 C3 C5 C8 176.99(19) . . . .
C2 C3 C5 C8 -3.5(4) . . . .
C3 C5 C6 C17 178.7(2) . . . .
C8 C5 C6 C17 0.4(4) . . . .
C3 C5 C6 S2 0.7(2) . . . .
C8 C5 C6 S2 -177.61(17) . . . .
C4 S2 C6 C5 0.12(17) . . . .
C4 S2 C6 C17 -178.25(16) . . . .
C1 C2 C7 O5 67.3(13) . . . .
C3 C2 C7 O5 -109.9(13) . . . .
C6 C5 C8 C9 100.7(3) . . . .
C3 C5 C8 C9 -77.4(3) . . . .
C6 C5 C8 C13 -82.3(3) . . . .
C3 C5 C8 C13 99.6(2) . . . .
C13 C8 C9 C10 -1.2(3) . . . .
C5 C8 C9 C10 175.9(2) . . . .
C8 C9 C10 C11 -0.9(4) . . . .
C9 C10 C11 C12 2.6(4) . . . .
C10 C11 C12 C13 -2.1(4) . . . .
C9 C8 C13 C12 1.7(3) . . . .
C5 C8 C13 C12 -175.4(2) . . . .
C11 C12 C13 C8 -0.1(3) . . . .
C15 O2 C14 O1 1.0(3) . . . .
C15 O2 C14 C1 -179.34(17) . . . .
C2 C1 C14 O1 0.5(4) . . . .
S1 C1 C14 O1 -178.71(18) . . . .
C2 C1 C14 O2 -179.2(2) . . . .
S1 C1 C14 O2 1.6(2) . . . .
C14 O2 C15 C16 -176.71(19) . . . .
C18 O4 C17 O3 2.2(3) . . . .
C18 O4 C17 C6 -177.89(18) . . . .
C5 C6 C17 O3 -179.6(2) . . . .
S2 C6 C17 O3 -1.6(3) . . . .
C5 C6 C17 O4 0.4(3) . . . .
S2 C6 C17 O4 178.42(14) . . . .
C17 O4 C18 C19 169.8(2) . . . .
